data_4089090
loop_
_publ_author_name
'Belyaev, Andrey'
'Dau, Thuy Minh'
'J\"anis, Janne'
'Grachova, Elena V.'
'Tunik, Sergey P.'
'Koshevoy, Igor O.'

_publ_section_title
;
 Low-Nuclearity Alkynyl d10Clusters Supported by Chelating Multidentate
 Phosphines
;
_journal_issue 21
_journal_name_full Organometallics
_journal_page_first 3763
_journal_paper_doi 10.1021/acs.organomet.6b00701
_journal_volume 35
_journal_year 2016
_chemical_formula_moiety 'C62 H47 Ag3 Cl2 P4, 3(C H2 Cl2)'
_chemical_formula_sum 'C65 H53 Ag3 Cl8 P4'
_chemical_formula_weight 1565.16
_space_group_crystal_system monoclinic
_space_group_IT_number 4
_space_group_name_Hall 'P 2yb'
_space_group_name_H-M_alt 'P 1 21 1'
_atom_sites_solution_hydrogens geom
_audit_creation_method SHELXL-2014/7
_cell_angle_alpha 90
_cell_angle_beta 115.132(2)
_cell_angle_gamma 90
_cell_formula_units_Z 2
_cell_length_a 13.2568(12)
_cell_length_b 18.0465(16)
_cell_length_c 15.1861(13)
_cell_measurement_reflns_used 9796
_cell_measurement_temperature 150(2)
_cell_measurement_theta_max 32.49
_cell_measurement_theta_min 2.26
_cell_volume 3289.2(5)
_computing_cell_refinement 'SAINT (Bruker AXS, 2009)'
_computing_data_collection 'APEX2 (Bruker AXS, 2010)'
_computing_data_reduction 'SAINT (Bruker AXS, 2009)'
_computing_molecular_graphics 'Diamond v.4.03 (Brandenburg, 2014)'
_computing_publication_material 'SHELXL-2014 (Sheldrick, 2014)'
_computing_structure_refinement 'SHELXL-2014/7 (Sheldrick, 2014)'
_computing_structure_solution 'SHELXS-2014 (Sheldrick, 2014)'
_diffrn_ambient_temperature 150(2)
_diffrn_detector_area_resol_mean 16
_diffrn_measured_fraction_theta_full 0.999
_diffrn_measured_fraction_theta_max 0.999
_diffrn_measurement_device '62mm x 62mm CCD camera on \k-goniostat'
_diffrn_measurement_device_type 'Bruker KAPPA APEX II DUO CCD'
_diffrn_measurement_method '\f scans and \w scans with \k offset'
_diffrn_radiation_monochromator 'curved graphite crystal'
_diffrn_radiation_type MoK\a
_diffrn_radiation_wavelength 0.71073
_diffrn_reflns_av_R_equivalents 0.0296
_diffrn_reflns_av_unetI/netI 0.0315
_diffrn_reflns_Laue_measured_fraction_full 0.999
_diffrn_reflns_Laue_measured_fraction_max 0.999
_diffrn_reflns_limit_h_max 16
_diffrn_reflns_limit_h_min -14
_diffrn_reflns_limit_k_max 21
_diffrn_reflns_limit_k_min -21
_diffrn_reflns_limit_l_max 18
_diffrn_reflns_limit_l_min -18
_diffrn_reflns_number 48311
_diffrn_reflns_point_group_measured_fraction_full 0.998
_diffrn_reflns_point_group_measured_fraction_max 0.998
_diffrn_reflns_theta_full 25.242
_diffrn_reflns_theta_max 25.499
_diffrn_reflns_theta_min 1.481
_exptl_absorpt_coefficient_mu 1.345
_exptl_absorpt_correction_T_max 0.940
_exptl_absorpt_correction_T_min 0.794
_exptl_absorpt_correction_type numerical
_exptl_absorpt_process_details 'SADABS (Sheldrick, 2008)'
_exptl_crystal_colour colourless
_exptl_crystal_density_diffrn 1.580
_exptl_crystal_description block
_exptl_crystal_F_000 1560
_exptl_crystal_size_max 0.193
_exptl_crystal_size_mid 0.143
_exptl_crystal_size_min 0.046
_refine_diff_density_max 2.770
_refine_diff_density_min -2.327
_refine_diff_density_rms 0.156
_refine_ls_abs_structure_details
;
 Flack x determined using 5116 quotients [(I+)-(I-)]/[(I+)+(I-)]
 (Parsons, Flack and Wagner, Acta Cryst. B69 (2013) 249-259).
;
_refine_ls_abs_structure_Flack -0.013(8)
_refine_ls_extinction_method none
_refine_ls_goodness_of_fit_ref 1.101
_refine_ls_hydrogen_treatment constr
_refine_ls_matrix_type full
_refine_ls_number_parameters 724
_refine_ls_number_reflns 12229
_refine_ls_number_restraints 25
_refine_ls_restrained_S_all 1.101
_refine_ls_R_factor_all 0.0613
_refine_ls_R_factor_gt 0.0586
_refine_ls_shift/su_max 0.000
_refine_ls_shift/su_mean 0.000
_refine_ls_structure_factor_coef Fsqd
_refine_ls_weighting_details 'w=1/[\s^2^(Fo^2^)+(0.0901P)^2^+12.7728P] where P=(Fo^2^+2Fc^2^)/3'
_refine_ls_weighting_scheme calc
_refine_ls_wR_factor_gt 0.1537
_refine_ls_wR_factor_ref 0.1556
_reflns_Friedel_coverage 0.933
_reflns_Friedel_fraction_full 0.998
_reflns_Friedel_fraction_max 0.998
_reflns_number_gt 11637
_reflns_number_total 12229
_reflns_threshold_expression 'I > 2\s(I)'
_cod_data_source_file om6b00701_si_002.cif
_cod_data_source_block 3
_cod_original_sg_symbol_H-M 'P 21'
_cod_database_code 4089090
_shelx_shelxl_version_number 2014/7
_shelx_space_group_comment
;
The symmetry employed for this shelxl refinement is uniquely defined
by the following loop, which should always be used as a source of
symmetry information in preference to the above space-group names.
They are only intended as comments.
;
_shelx_estimated_absorpt_t_min 0.781
_shelx_estimated_absorpt_t_max 0.941

loop_
_space_group_symop_operation_xyz
'x, y, z'
'-x, y+1/2, -z'

loop_
_atom_site_label
_atom_site_type_symbol
_atom_site_fract_x
_atom_site_fract_y
_atom_site_fract_z
_atom_site_U_iso_or_equiv
_atom_site_adp_type
_atom_site_occupancy
_atom_site_site_symmetry_order
_atom_site_calc_flag
_atom_site_refinement_flags_posn
_atom_site_refinement_flags_adp
_atom_site_refinement_flags_occupancy
C1 C 0.4869(7) 0.1244(5) -0.1516(7) 0.0158(13) Uani 1 1 d . U .
C2 C 0.4020(8) 0.1426(5) -0.2158(7) 0.0158(13) Uani 1 1 d . U .
C3 C 0.2965(9) 0.1680(7) -0.2917(9) 0.073(5) Uani 1 1 d G . .
C4 C 0.2099(11) 0.1182(6) -0.3374(10) 0.086(6) Uani 1 1 d G . .
H4 H 0.2200 0.0672 -0.3203 0.103 Uiso 1 1 calc R U .
C5 C 0.1085(10) 0.1429(9) -0.4080(9) 0.071(6) Uani 1 1 d G . .
H5 H 0.0493 0.1088 -0.4392 0.085 Uiso 1 1 calc R U .
C6 C 0.0937(10) 0.2175(9) -0.4330(10) 0.109(9) Uani 1 1 d G . .
H6 H 0.0245 0.2344 -0.4813 0.131 Uiso 1 1 calc R U .
C7 C 0.1803(13) 0.2674(7) -0.3874(12) 0.101(7) Uani 1 1 d G U .
H7 H 0.1702 0.3184 -0.4045 0.121 Uiso 1 1 calc R U .
C8 C 0.2817(11) 0.2426(6) -0.3167(10) 0.075(5) Uani 1 1 d G . .
H8 H 0.3409 0.2767 -0.2855 0.090 Uiso 1 1 calc R U .
C9 C 0.5272(9) -0.0379(6) 0.1444(8) 0.023(2) Uani 1 1 d . . .
C10 C 0.4336(8) -0.0515(6) 0.0576(8) 0.026(2) Uani 1 1 d . . .
H10 H 0.4196 -0.0216 0.0021 0.031 Uiso 1 1 calc R U .
C11 C 0.3613(9) -0.1084(7) 0.0522(10) 0.032(3) Uani 1 1 d . . .
H11 H 0.2980 -0.1173 -0.0073 0.039 Uiso 1 1 calc R U .
C12 C 0.3793(12) -0.1517(8) 0.1311(12) 0.048(4) Uani 1 1 d . . .
H12 H 0.3305 -0.1917 0.1258 0.057 Uiso 1 1 calc R U .
C13 C 0.4678(12) -0.1374(8) 0.2176(11) 0.047(3) Uani 1 1 d . . .
H13 H 0.4780 -0.1662 0.2731 0.056 Uiso 1 1 calc R U .
C14 C 0.5445(11) -0.0804(7) 0.2261(9) 0.034(3) Uani 1 1 d . . .
H14 H 0.6067 -0.0713 0.2863 0.041 Uiso 1 1 calc R U .
C15 C 0.6035(9) 0.1028(6) 0.2381(7) 0.025(2) Uani 1 1 d . . .
C16 C 0.5135(9) 0.0964(7) 0.2612(9) 0.032(2) Uani 1 1 d . . .
H16 H 0.4595 0.0586 0.2323 0.039 Uiso 1 1 calc R U .
C17 C 0.5029(11) 0.1462(7) 0.3280(10) 0.037(3) Uani 1 1 d . . .
H17 H 0.4424 0.1410 0.3454 0.044 Uiso 1 1 calc R U .
C18 C 0.5774(12) 0.2015(8) 0.3677(10) 0.041(3) Uani 1 1 d . . .
H18 H 0.5694 0.2346 0.4130 0.049 Uiso 1 1 calc R U .
C19 C 0.6668(11) 0.2097(6) 0.3417(9) 0.034(3) Uani 1 1 d . . .
H19 H 0.7178 0.2495 0.3682 0.041 Uiso 1 1 calc R U .
C20 C 0.6814(11) 0.1602(7) 0.2774(8) 0.033(3) Uani 1 1 d . . .
H20 H 0.7425 0.1651 0.2607 0.040 Uiso 1 1 calc R U .
C21 C 0.7609(8) -0.0008(5) 0.2236(7) 0.0182(19) Uani 1 1 d . . .
C22 C 0.8068(9) 0.0004(7) 0.3264(8) 0.028(2) Uani 1 1 d . . .
H22 H 0.7663 0.0238 0.3572 0.033 Uiso 1 1 calc R U .
C23 C 0.9083(10) -0.0313(8) 0.3833(9) 0.035(3) Uani 1 1 d . . .
H23 H 0.9361 -0.0310 0.4522 0.042 Uiso 1 1 calc R U .
C24 C 0.9681(9) -0.0630(7) 0.3393(9) 0.031(2) Uani 1 1 d . . .
H24 H 1.0393 -0.0835 0.3778 0.038 Uiso 1 1 calc R U .
C25 C 0.9253(8) -0.0655(6) 0.2377(8) 0.024(2) Uani 1 1 d . . .
H25 H 0.9675 -0.0894 0.2087 0.029 Uiso 1 1 calc R U .
C26 C 0.8243(8) -0.0345(5) 0.1784(7) 0.0184(19) Uani 1 1 d . . .
C27 C 0.8970(8) -0.0842(5) 0.0351(7) 0.0189(19) Uani 1 1 d . . .
C28 C 0.9930(8) -0.0463(5) 0.0382(7) 0.0187(19) Uani 1 1 d . . .
C29 C 1.0760(9) -0.0855(6) 0.0254(9) 0.026(2) Uani 1 1 d . . .
H29 H 1.1405 -0.0603 0.0287 0.031 Uiso 1 1 calc R U .
C30 C 1.0654(9) -0.1620(6) 0.0076(9) 0.026(2) Uani 1 1 d . . .
H30 H 1.1203 -0.1880 -0.0048 0.032 Uiso 1 1 calc R U .
C31 C 0.9760(10) -0.1990(6) 0.0082(9) 0.029(2) Uani 1 1 d . . .
H31 H 0.9711 -0.2512 -0.0002 0.035 Uiso 1 1 calc R U .
C32 C 0.8924(9) -0.1612(5) 0.0211(8) 0.022(2) Uani 1 1 d . . .
H32 H 0.8304 -0.1881 0.0203 0.026 Uiso 1 1 calc R U .
C33 C 1.0927(9) 0.0593(7) 0.1950(8) 0.027(2) Uani 1 1 d . . .
C34 C 1.0486(11) 0.1049(7) 0.2459(8) 0.033(3) Uani 1 1 d . . .
H34 H 0.9802 0.1304 0.2120 0.040 Uiso 1 1 calc R U .
C35 C 1.1078(13) 0.1119(8) 0.3476(11) 0.048(3) Uani 1 1 d . . .
H35 H 1.0779 0.1404 0.3835 0.057 Uiso 1 1 calc R U .
C36 C 1.2080(16) 0.0777(8) 0.3938(10) 0.058(5) Uani 1 1 d . . .
H36 H 1.2487 0.0841 0.4620 0.070 Uiso 1 1 calc R U .
C37 C 1.2520(13) 0.0344(9) 0.3449(12) 0.057(4) Uani 1 1 d . . .
H37 H 1.3225 0.0113 0.3788 0.068 Uiso 1 1 calc R U .
C38 C 1.1901(11) 0.0239(8) 0.2413(10) 0.042(3) Uani 1 1 d . . .
H38 H 1.2179 -0.0076 0.2066 0.050 Uiso 1 1 calc R U .
C39 C 1.1003(8) 0.0846(5) 0.0076(8) 0.021(2) Uani 1 1 d . . .
C40 C 1.2058(9) 0.1137(7) 0.0599(9) 0.031(2) Uani 1 1 d . . .
H40 H 1.2359 0.1157 0.1289 0.037 Uiso 1 1 calc R U .
C41 C 1.2675(12) 0.1399(8) 0.0129(12) 0.045(3) Uani 1 1 d . . .
H41 H 1.3401 0.1593 0.0496 0.054 Uiso 1 1 calc R U .
C42 C 1.2244(12) 0.1382(8) -0.0873(10) 0.042(3) Uani 1 1 d . . .
H42 H 1.2680 0.1553 -0.1192 0.051 Uiso 1 1 calc R U .
C43 C 1.1188(12) 0.1118(8) -0.1411(9) 0.041(3) Uani 1 1 d . . .
H43 H 1.0893 0.1113 -0.2101 0.049 Uiso 1 1 calc R U .
C44 C 1.0544(10) 0.0858(7) -0.0949(9) 0.034(3) Uani 1 1 d . . .
H44 H 0.9804 0.0690 -0.1321 0.041 Uiso 1 1 calc R U .
C45 C 0.6001(8) -0.1201(6) -0.0942(8) 0.022(2) Uani 1 1 d . . .
C46 C 0.5202(9) -0.1767(6) -0.1218(9) 0.027(2) Uani 1 1 d . . .
H46 H 0.4737 -0.1852 -0.1886 0.033 Uiso 1 1 calc R U .
C47 C 0.5092(9) -0.2209(6) -0.0504(9) 0.028(2) Uani 1 1 d . . .
H47 H 0.4536 -0.2583 -0.0686 0.034 Uiso 1 1 calc R U .
C48 C 0.5779(9) -0.2101(6) 0.0444(9) 0.028(2) Uani 1 1 d . . .
H48 H 0.5716 -0.2409 0.0925 0.034 Uiso 1 1 calc R U .
C49 C 0.6576(9) -0.1544(5) 0.0722(8) 0.022(2) Uani 1 1 d . . .
H49 H 0.7046 -0.1475 0.1393 0.027 Uiso 1 1 calc R U .
C50 C 0.6707(7) -0.1080(5) 0.0037(7) 0.0171(19) Uani 1 1 d . . .
C51 C 0.7224(10) -0.1215(6) -0.2144(8) 0.026(2) Uani 1 1 d . . .
C52 C 0.8131(12) -0.0873(7) -0.2174(9) 0.038(3) Uani 1 1 d . . .
H52 H 0.8246 -0.0358 -0.2036 0.046 Uiso 1 1 calc R U .
C53 C 0.8861(14) -0.1258(9) -0.2397(13) 0.052(4) Uani 1 1 d . . .
H53 H 0.9474 -0.1012 -0.2438 0.063 Uiso 1 1 calc R U .
C54 C 0.8719(15) -0.2012(9) -0.2565(13) 0.056(4) Uani 1 1 d . . .
H54 H 0.9213 -0.2278 -0.2755 0.068 Uiso 1 1 calc R U .
C55 C 0.7893(11) -0.2369(7) -0.2464(10) 0.039(3) Uani 1 1 d . . .
H55 H 0.7838 -0.2893 -0.2533 0.046 Uiso 1 1 calc R U .
C56 C 0.7123(11) -0.1988(7) -0.2261(9) 0.033(3) Uani 1 1 d . . .
H56 H 0.6528 -0.2242 -0.2201 0.040 Uiso 1 1 calc R U .
C57 C 0.4904(9) -0.0815(6) -0.3022(8) 0.031(3) Uani 1 1 d . . .
C58 C 0.4928(11) -0.1102(7) -0.3864(9) 0.034(3) Uani 1 1 d . . .
H58 H 0.5607 -0.1273 -0.3861 0.041 Uiso 1 1 calc R U .
C59 C 0.3933(14) -0.1135(8) -0.4717(10) 0.049(4) Uani 1 1 d . . .
H59 H 0.3930 -0.1340 -0.5294 0.059 Uiso 1 1 calc R U .
C60 C 0.3003(12) -0.0882(9) -0.4714(11) 0.053(4) Uani 1 1 d . . .
H60 H 0.2342 -0.0896 -0.5303 0.064 Uiso 1 1 calc R U .
C61 C 0.2945(12) -0.0601(9) -0.3908(11) 0.049(4) Uani 1 1 d . . .
H61 H 0.2252 -0.0441 -0.3930 0.058 Uiso 1 1 calc R U .
C62 C 0.3930(11) -0.0549(8) -0.3033(10) 0.042(3) Uani 1 1 d . . .
H62 H 0.3916 -0.0335 -0.2467 0.051 Uiso 1 1 calc R U .
C63 C 0.1852(17) 0.8505(10) 0.7555(15) 0.069(5) Uani 1 1 d . . .
H63A H 0.2588 0.8435 0.7545 0.083 Uiso 1 1 calc R U .
H63B H 0.1799 0.8153 0.8034 0.083 Uiso 1 1 calc R U .
C64 C 0.5178(19) 0.1865(11) 0.6140(15) 0.072(5) Uani 1 1 d . . .
H64A H 0.5946 0.2001 0.6248 0.087 Uiso 1 1 calc R U .
H64B H 0.5107 0.1958 0.6754 0.087 Uiso 1 1 calc R U .
C65 C 0.1050(16) 0.7591(10) 0.2877(15) 0.018(4) Uani 0.5 1 d . U P
H65A H 0.1048 0.7177 0.2449 0.022 Uiso 0.5 1 calc R U P
H65B H 0.0268 0.7738 0.2701 0.022 Uiso 0.5 1 calc R U P
C66 C 0.258(3) 0.538(2) 0.433(2) 0.058(9) Uani 0.5 1 d . . P
H66A H 0.2814 0.5464 0.3794 0.070 Uiso 0.5 1 calc R U P
H66B H 0.2831 0.5809 0.4771 0.070 Uiso 0.5 1 calc R U P
P1 P 0.6219(2) 0.03792(14) 0.15261(19) 0.0197(5) Uani 1 1 d . . .
P2 P 0.7794(2) -0.03512(13) 0.04539(18) 0.0161(5) Uani 1 1 d . . .
P3 P 1.0085(2) 0.05299(14) 0.06236(18) 0.0185(5) Uani 1 1 d . . .
P4 P 0.6191(2) -0.06795(14) -0.1910(2) 0.0221(5) Uani 1 1 d . . .
Cl1 Cl 0.7589(2) 0.20576(15) 0.0818(2) 0.0330(6) Uani 1 1 d . . .
Cl2 Cl 0.7666(3) 0.1553(2) -0.1769(3) 0.0530(9) Uani 1 1 d . . .
Cl3 Cl 0.1750(4) 0.9428(2) 0.7923(3) 0.0584(10) Uani 1 1 d . . .
Cl4 Cl 0.0798(4) 0.8305(3) 0.6398(4) 0.0770(14) Uani 1 1 d . . .
Cl5 Cl 0.4240(5) 0.2435(3) 0.5232(4) 0.0726(13) Uani 1 1 d . . .
Cl6 Cl 0.4978(4) 0.0928(3) 0.5868(3) 0.0697(11) Uani 1 1 d . . .
Cl7 Cl 0.1689(5) 0.7311(3) 0.4101(4) 0.0337(9) Uani 0.5 1 d . . P
Cl8 Cl 0.1797(5) 0.8344(3) 0.2724(4) 0.0337(9) Uani 0.5 1 d . . P
Cl9 Cl 0.1126(6) 0.5325(4) 0.3828(5) 0.0457(15) Uani 0.5 1 d . . P
Cl10 Cl 0.3224(8) 0.4598(7) 0.4948(5) 0.077(3) Uani 0.5 1 d . . P
Ag1 Ag 0.59488(7) 0.09580(4) 0.00253(6) 0.0304(2) Uani 1 1 d . . .
Ag2 Ag 0.83129(7) 0.11235(5) 0.00422(7) 0.0379(2) Uani 1 1 d . . .
Ag3 Ag 0.63586(9) 0.06250(4) -0.16745(7) 0.0364(2) Uani 1 1 d . . .

loop_
_atom_site_aniso_label
_atom_site_aniso_U_11
_atom_site_aniso_U_22
_atom_site_aniso_U_33
_atom_site_aniso_U_23
_atom_site_aniso_U_13
_atom_site_aniso_U_12
C1 0.013(3) 0.020(3) 0.017(3) -0.001(2) 0.009(2) 0.006(2)
C2 0.013(3) 0.020(3) 0.017(3) -0.001(2) 0.009(2) 0.006(2)
C3 0.091(14) 0.067(12) 0.078(13) 0.002(10) 0.052(12) 0.006(10)
C4 0.096(16) 0.073(13) 0.102(17) -0.008(12) 0.056(14) -0.022(12)
C5 0.050(9) 0.125(18) 0.046(9) 0.003(10) 0.029(8) -0.007(10)
C6 0.12(2) 0.12(2) 0.081(16) 0.018(16) 0.038(15) 0.042(19)
C7 0.084(11) 0.083(11) 0.126(13) 0.020(10) 0.034(10) 0.023(10)
C8 0.073(12) 0.068(12) 0.072(12) 0.021(10) 0.020(10) 0.011(10)
C9 0.025(5) 0.017(5) 0.032(6) -0.003(4) 0.017(5) -0.002(4)
C10 0.016(5) 0.027(5) 0.036(6) 0.001(4) 0.013(4) 0.005(4)
C11 0.016(5) 0.031(6) 0.044(7) -0.008(5) 0.007(5) 0.002(5)
C12 0.038(7) 0.031(7) 0.080(11) 0.006(7) 0.030(8) -0.009(6)
C13 0.040(8) 0.042(8) 0.051(9) 0.013(6) 0.013(7) -0.012(6)
C14 0.035(6) 0.032(6) 0.031(6) 0.010(5) 0.009(5) -0.002(5)
C15 0.033(5) 0.019(5) 0.027(5) 0.006(4) 0.017(4) 0.012(5)
C16 0.027(5) 0.031(6) 0.042(6) -0.001(5) 0.018(5) -0.001(5)
C17 0.042(7) 0.040(7) 0.042(7) 0.002(6) 0.030(6) 0.012(6)
C18 0.056(8) 0.035(7) 0.038(7) 0.011(5) 0.027(6) 0.020(6)
C19 0.051(7) 0.022(5) 0.032(6) -0.003(5) 0.019(6) -0.006(5)
C20 0.049(7) 0.028(6) 0.029(6) 0.005(5) 0.024(6) 0.004(5)
C21 0.015(5) 0.017(4) 0.020(5) 0.004(4) 0.005(4) 0.002(4)
C22 0.029(6) 0.031(6) 0.021(5) -0.002(4) 0.009(5) 0.002(5)
C23 0.030(6) 0.045(7) 0.025(6) 0.002(5) 0.007(5) -0.004(5)
C24 0.014(5) 0.037(6) 0.035(6) 0.001(5) 0.003(4) 0.002(4)
C25 0.015(5) 0.022(5) 0.031(6) 0.005(4) 0.007(4) -0.001(4)
C26 0.023(5) 0.013(4) 0.020(5) 0.002(4) 0.009(4) -0.005(4)
C27 0.016(5) 0.017(5) 0.024(5) 0.002(4) 0.009(4) 0.000(4)
C28 0.017(5) 0.015(5) 0.024(5) -0.001(4) 0.009(4) 0.000(4)
C29 0.022(5) 0.015(5) 0.047(7) 0.002(4) 0.020(5) 0.005(4)
C30 0.015(5) 0.022(6) 0.044(7) -0.007(5) 0.015(5) -0.001(4)
C31 0.031(6) 0.018(5) 0.041(7) -0.007(5) 0.018(5) -0.001(4)
C32 0.020(5) 0.015(5) 0.029(6) 0.000(4) 0.009(4) 0.004(4)
C33 0.025(5) 0.027(5) 0.027(5) -0.003(5) 0.010(4) -0.015(5)
C34 0.048(7) 0.025(6) 0.029(6) -0.007(5) 0.019(5) -0.016(5)
C35 0.066(9) 0.035(7) 0.046(8) -0.007(6) 0.027(7) -0.016(7)
C36 0.093(13) 0.048(9) 0.031(7) -0.007(6) 0.025(8) -0.034(9)
C37 0.040(8) 0.058(9) 0.051(9) 0.019(7) -0.002(7) -0.021(7)
C38 0.034(7) 0.038(7) 0.042(7) 0.003(6) 0.006(6) -0.018(6)
C39 0.018(5) 0.015(5) 0.037(6) 0.001(4) 0.016(4) -0.003(4)
C40 0.019(5) 0.036(6) 0.036(6) 0.005(5) 0.010(5) -0.013(5)
C41 0.038(7) 0.040(7) 0.066(9) 0.001(6) 0.031(7) -0.020(6)
C42 0.051(8) 0.042(7) 0.051(8) 0.005(6) 0.038(7) -0.005(6)
C43 0.061(8) 0.038(7) 0.033(6) -0.008(5) 0.028(6) -0.007(6)
C44 0.035(6) 0.032(6) 0.036(6) -0.004(5) 0.016(5) -0.014(5)
C45 0.015(5) 0.016(5) 0.036(6) -0.001(4) 0.012(4) 0.001(4)
C46 0.018(5) 0.025(5) 0.042(6) -0.002(5) 0.014(5) -0.004(4)
C47 0.018(5) 0.019(5) 0.047(7) -0.007(5) 0.012(5) -0.006(4)
C48 0.027(6) 0.020(5) 0.046(7) 0.002(5) 0.025(5) 0.003(4)
C49 0.019(5) 0.016(5) 0.032(6) 0.000(4) 0.011(4) 0.000(4)
C50 0.008(4) 0.013(4) 0.026(5) 0.003(4) 0.003(4) 0.006(3)
C51 0.034(6) 0.022(5) 0.028(6) 0.000(4) 0.019(5) 0.002(4)
C52 0.049(8) 0.025(6) 0.039(7) 0.004(5) 0.017(6) -0.005(5)
C53 0.056(9) 0.045(8) 0.076(11) 0.011(7) 0.048(9) 0.002(7)
C54 0.078(11) 0.046(8) 0.073(11) 0.002(7) 0.059(10) 0.019(8)
C55 0.041(7) 0.027(6) 0.047(7) -0.007(5) 0.018(6) 0.007(5)
C56 0.035(7) 0.026(6) 0.039(7) 0.004(5) 0.016(6) 0.004(5)
C57 0.024(6) 0.022(5) 0.031(6) 0.005(4) -0.003(5) -0.004(4)
C58 0.038(7) 0.024(6) 0.036(6) 0.001(5) 0.013(5) 0.002(5)
C59 0.068(10) 0.033(7) 0.029(7) 0.001(5) 0.004(7) -0.003(7)
C60 0.032(7) 0.053(9) 0.043(8) 0.015(7) -0.015(6) -0.007(6)
C61 0.036(7) 0.055(9) 0.048(8) 0.021(7) 0.012(6) 0.005(6)
C62 0.029(6) 0.056(9) 0.038(7) 0.014(6) 0.011(6) 0.009(6)
C63 0.077(12) 0.048(9) 0.085(13) 0.021(9) 0.036(11) 0.015(9)
C64 0.087(14) 0.061(11) 0.063(11) 0.013(9) 0.027(10) -0.002(10)
C65 0.014(8) 0.008(7) 0.027(9) -0.006(6) 0.003(7) -0.005(6)
C66 0.07(2) 0.07(2) 0.029(14) -0.011(14) 0.018(14) -0.011(17)
P1 0.0163(12) 0.0182(12) 0.0245(13) 0.0005(9) 0.0086(10) 0.0012(9)
P2 0.0120(11) 0.0131(11) 0.0232(12) 0.0020(9) 0.0074(10) 0.0010(9)
P3 0.0158(12) 0.0146(12) 0.0273(13) -0.0017(10) 0.0113(10) -0.0029(9)
P4 0.0208(13) 0.0182(12) 0.0245(13) -0.0003(10) 0.0069(11) -0.0020(10)
Cl1 0.0293(14) 0.0215(13) 0.0546(18) -0.0059(12) 0.0238(13) -0.0013(11)
Cl2 0.0388(18) 0.062(2) 0.062(2) 0.0319(18) 0.0258(17) -0.0012(16)
Cl3 0.066(2) 0.047(2) 0.070(3) 0.0025(18) 0.035(2) 0.0049(18)
Cl4 0.068(3) 0.094(4) 0.082(3) -0.022(3) 0.045(3) -0.013(3)
Cl5 0.090(3) 0.067(3) 0.064(3) 0.018(2) 0.037(2) 0.016(2)
Cl6 0.080(3) 0.053(2) 0.066(3) -0.003(2) 0.020(2) -0.001(2)
Cl7 0.044(2) 0.0289(19) 0.0263(19) 0.0026(15) 0.0134(17) -0.0056(17)
Cl8 0.044(2) 0.0289(19) 0.0263(19) 0.0026(15) 0.0134(17) -0.0056(17)
Cl9 0.048(4) 0.049(4) 0.047(4) -0.004(3) 0.028(3) 0.005(3)
Cl10 0.079(6) 0.126(9) 0.034(4) 0.002(4) 0.032(4) 0.046(6)
Ag1 0.0388(5) 0.0262(4) 0.0329(4) 0.0039(3) 0.0217(4) 0.0044(4)
Ag2 0.0264(4) 0.0409(5) 0.0469(5) -0.0016(4) 0.0159(4) 0.0130(4)
Ag3 0.0596(6) 0.0192(4) 0.0318(5) -0.0019(3) 0.0208(4) -0.0035(4)

loop_
_atom_type_symbol
_atom_type_description
_atom_type_scat_dispersion_real
_atom_type_scat_dispersion_imag
_atom_type_scat_source
C C 0.0033 0.0016 'International Tables Vol C Tables 4.2.6.8 and 6.1.1.4'
H H 0.0000 0.0000 'International Tables Vol C Tables 4.2.6.8 and 6.1.1.4'
P P 0.1023 0.0942 'International Tables Vol C Tables 4.2.6.8 and 6.1.1.4'
Cl Cl 0.1484 0.1585 'International Tables Vol C Tables 4.2.6.8 and 6.1.1.4'
Ag Ag -0.8971 1.1015 'International Tables Vol C Tables 4.2.6.8 and 6.1.1.4'

loop_
_geom_angle_atom_site_label_1
_geom_angle_atom_site_label_2
_geom_angle_atom_site_label_3
_geom_angle
C2 C1 Ag1 153.6(8)
C2 C1 Ag3 126.2(7)
Ag1 C1 Ag3 78.8(3)
C1 C2 C3 176.9(11)
C4 C3 C8 120.0
C4 C3 C2 120.2(9)
C8 C3 C2 119.8(9)
C5 C4 C3 120.0
C5 C4 H4 120.0
C3 C4 H4 120.0
C4 C5 C6 120.0
C4 C5 H5 120.0
C6 C5 H5 120.0
C7 C6 C5 120.0
C7 C6 H6 120.0
C5 C6 H6 120.0
C6 C7 C8 120.0
C6 C7 H7 120.0
C8 C7 H7 120.0
C7 C8 C3 120.0
C7 C8 H8 120.0
C3 C8 H8 120.0
C14 C9 C10 119.2(10)
C14 C9 P1 120.3(9)
C10 C9 P1 120.4(8)
C11 C10 C9 120.2(11)
C11 C10 H10 119.9
C9 C10 H10 119.9
C12 C11 C10 121.0(12)
C12 C11 H11 119.5
C10 C11 H11 119.5
C11 C12 C13 119.7(12)
C11 C12 H12 120.1
C13 C12 H12 120.1
C12 C13 C14 121.1(13)
C12 C13 H13 119.4
C14 C13 H13 119.4
C9 C14 C13 118.7(12)
C9 C14 H14 120.7
C13 C14 H14 120.7
C16 C15 C20 120.8(10)
C16 C15 P1 120.8(9)
C20 C15 P1 118.4(8)
C15 C16 C17 119.4(11)
C15 C16 H16 120.3
C17 C16 H16 120.3
C18 C17 C16 121.0(11)
C18 C17 H17 119.5
C16 C17 H17 119.5
C17 C18 C19 119.7(12)
C17 C18 H18 120.2
C19 C18 H18 120.2
C20 C19 C18 120.8(12)
C20 C19 H19 119.6
C18 C19 H19 119.6
C19 C20 C15 118.3(11)
C19 C20 H20 120.9
C15 C20 H20 120.9
C22 C21 C26 118.1(9)
C22 C21 P1 119.8(8)
C26 C21 P1 122.0(7)
C23 C22 C21 122.3(10)
C23 C22 H22 118.9
C21 C22 H22 118.9
C24 C23 C22 119.0(11)
C24 C23 H23 120.5
C22 C23 H23 120.5
C23 C24 C25 120.5(10)
C23 C24 H24 119.8
C25 C24 H24 119.8
C26 C25 C24 122.3(10)
C26 C25 H25 118.9
C24 C25 H25 118.9
C25 C26 C21 117.9(9)
C25 C26 P2 119.0(8)
C21 C26 P2 123.1(8)
C32 C27 C28 117.4(9)
C32 C27 P2 120.1(8)
C28 C27 P2 122.5(7)
C29 C28 C27 120.0(9)
C29 C28 P3 120.0(8)
C27 C28 P3 120.0(7)
C28 C29 C30 120.5(10)
C28 C29 H29 119.8
C30 C29 H29 119.8
C31 C30 C29 119.8(10)
C31 C30 H30 120.1
C29 C30 H30 120.1
C30 C31 C32 120.7(10)
C30 C31 H31 119.6
C32 C31 H31 119.6
C31 C32 C27 121.6(10)
C31 C32 H32 119.2
C27 C32 H32 119.2
C38 C33 C34 121.3(11)
C38 C33 P3 123.0(10)
C34 C33 P3 115.7(9)
C35 C34 C33 118.9(12)
C35 C34 H34 120.5
C33 C34 H34 120.5
C36 C35 C34 119.5(14)
C36 C35 H35 120.2
C34 C35 H35 120.2
C35 C36 C37 121.9(14)
C35 C36 H36 119.1
C37 C36 H36 119.1
C36 C37 C38 119.4(16)
C36 C37 H37 120.3
C38 C37 H37 120.3
C33 C38 C37 118.9(15)
C33 C38 H38 120.5
C37 C38 H38 120.5
C40 C39 C44 118.9(10)
C40 C39 P3 124.2(9)
C44 C39 P3 116.6(8)
C41 C40 C39 120.7(12)
C41 C40 H40 119.7
C39 C40 H40 119.7
C40 C41 C42 120.3(12)
C40 C41 H41 119.8
C42 C41 H41 119.8
C43 C42 C41 120.3(11)
C43 C42 H42 119.8
C41 C42 H42 119.8
C42 C43 C44 120.3(12)
C42 C43 H43 119.9
C44 C43 H43 119.9
C43 C44 C39 119.4(11)
C43 C44 H44 120.3
C39 C44 H44 120.3
C50 C45 C46 120.7(10)
C50 C45 P4 120.7(7)
C46 C45 P4 118.3(9)
C47 C46 C45 119.8(11)
C47 C46 H46 120.1
C45 C46 H46 120.1
C48 C47 C46 119.8(10)
C48 C47 H47 120.1
C46 C47 H47 120.1
C47 C48 C49 120.6(11)
C47 C48 H48 119.7
C49 C48 H48 119.7
C48 C49 C50 121.7(10)
C48 C49 H49 119.2
C50 C49 H49 119.2
C45 C50 C49 117.3(9)
C45 C50 P2 123.1(8)
C49 C50 P2 119.6(8)
C52 C51 C56 118.8(11)
C52 C51 P4 120.5(9)
C56 C51 P4 120.7(9)
C53 C52 C51 120.7(12)
C53 C52 H52 119.6
C51 C52 H52 119.6
C52 C53 C54 119.9(14)
C52 C53 H53 120.1
C54 C53 H53 120.1
C55 C54 C53 120.5(13)
C55 C54 H54 119.7
C53 C54 H54 119.7
C54 C55 C56 120.6(12)
C54 C55 H55 119.7
C56 C55 H55 119.7
C55 C56 C51 119.1(12)
C55 C56 H56 120.4
C51 C56 H56 120.4
C62 C57 C58 120.6(11)
C62 C57 P4 117.8(10)
C58 C57 P4 121.3(10)
C57 C58 C59 118.9(13)
C57 C58 H58 120.5
C59 C58 H58 120.5
C60 C59 C58 119.8(14)
C60 C59 H59 120.1
C58 C59 H59 120.1
C59 C60 C61 123.0(13)
C59 C60 H60 118.5
C61 C60 H60 118.5
C60 C61 C62 119.3(14)
C60 C61 H61 120.4
C62 C61 H61 120.4
C57 C62 C61 118.4(14)
C57 C62 H62 120.8
C61 C62 H62 120.8
Cl4 C63 Cl3 111.8(10)
Cl4 C63 H63A 109.3
Cl3 C63 H63A 109.3
Cl4 C63 H63B 109.3
Cl3 C63 H63B 109.3
H63A C63 H63B 107.9
Cl6 C64 Cl5 113.6(12)
Cl6 C64 H64A 108.8
Cl5 C64 H64A 108.8
Cl6 C64 H64B 108.8
Cl5 C64 H64B 108.8
H64A C64 H64B 107.7
Cl8 C65 Cl7 108.5(10)
Cl8 C65 H65A 110.0
Cl7 C65 H65A 110.0
Cl8 C65 H65B 110.0
Cl7 C65 H65B 110.0
H65A C65 H65B 108.4
Cl10 C66 Cl9 113(2)
Cl10 C66 H66A 109.0
Cl9 C66 H66A 109.0
Cl10 C66 H66B 109.0
Cl9 C66 H66B 109.0
H66A C66 H66B 107.8
C9 P1 C21 104.2(5)
C9 P1 C15 103.4(5)
C21 P1 C15 103.2(5)
C9 P1 Ag1 116.2(4)
C21 P1 Ag1 115.7(3)
C15 P1 Ag1 112.6(3)
C26 P2 C50 102.7(4)
C26 P2 C27 101.7(5)
C50 P2 C27 101.1(4)
C26 P2 Ag2 103.6(3)
C50 P2 Ag2 143.5(3)
C27 P2 Ag2 97.8(3)
C28 P3 C39 104.7(5)
C28 P3 C33 104.2(5)
C39 P3 C33 105.4(5)
C28 P3 Ag2 111.0(3)
C39 P3 Ag2 115.6(3)
C33 P3 Ag2 114.9(4)
C51 P4 C57 103.3(6)
C51 P4 C45 104.5(5)
C57 P4 C45 106.0(5)
C51 P4 Ag3 121.5(4)
C57 P4 Ag3 105.1(4)
C45 P4 Ag3 114.8(3)
Ag2 Cl1 Ag1 72.57(8)
Ag3 Cl2 Ag2 70.28(9)
C1 Ag1 P1 150.8(3)
C1 Ag1 Cl1 108.8(3)
P1 Ag1 Cl1 97.16(9)
C1 Ag1 Ag3 52.8(2)
P1 Ag1 Ag3 138.11(7)
Cl1 Ag1 Ag3 97.11(7)
C1 Ag1 Ag2 100.4(2)
P1 Ag1 Ag2 106.79(7)
Cl1 Ag1 Ag2 48.75(6)
Ag3 Ag1 Ag2 57.73(3)
P3 Ag2 Cl1 130.60(10)
P3 Ag2 Cl2 110.64(11)
Cl1 Ag2 Cl2 106.13(12)
P3 Ag2 P2 78.06(8)
Cl1 Ag2 P2 110.46(9)
Cl2 Ag2 P2 119.84(11)
P3 Ag2 Ag3 123.47(7)
Cl1 Ag2 Ag3 104.95(8)
Cl2 Ag2 Ag3 52.16(8)
P2 Ag2 Ag3 72.98(6)
P3 Ag2 Ag1 141.63(7)
Cl1 Ag2 Ag1 58.68(7)
Cl2 Ag2 Ag1 97.98(8)
P2 Ag2 Ag1 65.46(5)
Ag3 Ag2 Ag1 57.36(3)
C1 Ag3 P4 117.0(2)
C1 Ag3 Cl2 108.9(3)
P4 Ag3 Cl2 133.55(13)
C1 Ag3 Ag1 48.4(2)
P4 Ag3 Ag1 107.26(8)
Cl2 Ag3 Ag1 108.20(11)
C1 Ag3 Ag2 103.0(2)
P4 Ag3 Ag2 115.40(8)
Cl2 Ag3 Ag2 57.56(10)
Ag1 Ag3 Ag2 64.91(3)

loop_
_geom_bond_atom_site_label_1
_geom_bond_atom_site_label_2
_geom_bond_distance
C1 C2 1.180(14)
C1 Ag1 2.225(9)
C1 Ag3 2.368(9)
C2 C3 1.458(13)
C3 C4 1.3900
C3 C8 1.3900
C4 C5 1.3900
C4 H4 0.9500
C5 C6 1.3900
C5 H5 0.9500
C6 C7 1.3900
C6 H6 0.9500
C7 C8 1.3900
C7 H7 0.9500
C8 H8 0.9500
C9 C14 1.393(16)
C9 C10 1.395(16)
C9 P1 1.825(10)
C10 C11 1.383(16)
C10 H10 0.9500
C11 C12 1.36(2)
C11 H11 0.9500
C12 C13 1.36(2)
C12 H12 0.9500
C13 C14 1.412(18)
C13 H13 0.9500
C14 H14 0.9500
C15 C16 1.384(15)
C15 C20 1.404(17)
C15 P1 1.840(10)
C16 C17 1.407(17)
C16 H16 0.9500
C17 C18 1.35(2)
C17 H17 0.9500
C18 C19 1.408(19)
C18 H18 0.9500
C19 C20 1.397(17)
C19 H19 0.9500
C20 H20 0.9500
C21 C22 1.415(15)
C21 C26 1.427(14)
C21 P1 1.833(10)
C22 C23 1.377(17)
C22 H22 0.9500
C23 C24 1.360(18)
C23 H23 0.9500
C24 C25 1.401(17)
C24 H24 0.9500
C25 C26 1.375(15)
C25 H25 0.9500
C26 P2 1.848(10)
C27 C32 1.404(14)
C27 C28 1.428(14)
C27 P2 1.856(10)
C28 C29 1.389(14)
C28 P3 1.823(10)
C29 C30 1.403(15)
C29 H29 0.9500
C30 C31 1.362(16)
C30 H30 0.9500
C31 C32 1.384(15)
C31 H31 0.9500
C32 H32 0.9500
C33 C38 1.341(19)
C33 C34 1.414(17)
C33 P3 1.846(11)
C34 C35 1.410(18)
C34 H34 0.9500
C35 C36 1.36(2)
C35 H35 0.9500
C36 C37 1.37(3)
C36 H36 0.9500
C37 C38 1.45(2)
C37 H37 0.9500
C38 H38 0.9500
C39 C40 1.386(15)
C39 C44 1.410(16)
C39 P3 1.832(10)
C40 C41 1.378(17)
C40 H40 0.9500
C41 C42 1.38(2)
C41 H41 0.9500
C42 C43 1.37(2)
C42 H42 0.9500
C43 C44 1.398(18)
C43 H43 0.9500
C44 H44 0.9500
C45 C50 1.398(15)
C45 C46 1.402(15)
C45 P4 1.850(11)
C46 C47 1.402(17)
C46 H46 0.9500
C47 C48 1.351(18)
C47 H47 0.9500
C48 C49 1.388(15)
C48 H48 0.9500
C49 C50 1.401(15)
C49 H49 0.9500
C50 P2 1.853(10)
C51 C52 1.370(18)
C51 C56 1.404(17)
C51 P4 1.830(11)
C52 C53 1.35(2)
C52 H52 0.9500
C53 C54 1.38(2)
C53 H53 0.9500
C54 C55 1.33(2)
C54 H54 0.9500
C55 C56 1.370(18)
C55 H55 0.9500
C56 H56 0.9500
C57 C62 1.371(18)
C57 C58 1.391(18)
C57 P4 1.837(11)
C58 C59 1.404(19)
C58 H58 0.9500
C59 C60 1.32(2)
C59 H59 0.9500
C60 C61 1.36(2)
C60 H60 0.9500
C61 C62 1.42(2)
C61 H61 0.9500
C62 H62 0.9500
C63 Cl4 1.76(2)
C63 Cl3 1.781(19)
C63 H63A 0.9900
C63 H63B 0.9900
C64 Cl6 1.73(2)
C64 Cl5 1.75(2)
C64 H64A 0.9900
C64 H64B 0.9900
C65 Cl8 1.754(19)
C65 Cl7 1.76(2)
C65 H65A 0.9900
C65 H65B 0.9900
C66 Cl10 1.71(4)
C66 Cl9 1.75(4)
C66 H66A 0.9900
C66 H66B 0.9900
P1 Ag1 2.392(3)
P2 Ag2 2.883(3)
P3 Ag2 2.384(3)
P4 Ag3 2.378(3)
Cl1 Ag2 2.472(3)
Cl1 Ag1 2.809(3)
Cl2 Ag3 2.458(3)
Cl2 Ag2 2.626(4)
Ag1 Ag3 2.9172(12)
Ag1 Ag2 3.1374(13)
Ag2 Ag3 2.9293(14)
